data_4320677
loop_
_publ_author_name
'Carlos Y\'elamos'
'Karl R. Gust'
'Anwar G. Baboul'
'Mary Jane Heeg'
'H. Bernhard Schlegel'
'Charles H. Winter'

_publ_section_title
;
 Early Transition Metal Complexes Containing 1,2,4-Triazolato and
 Tetrazolato Ligands: Synthesis, Structure, and Molecular Orbital Studies
;
_journal_name_full 'Inorganic Chemistry'
_journal_page_first 6451
_journal_page_last 6462
_journal_paper_doi 10.1021/ic0109389
_journal_volume 40
_journal_year 2001
_chemical_formula_sum 'C30 H50 N10 Ti'
_chemical_formula_weight 598.70
_chemical_name_systematic
;
  ?
;
_space_group_IT_number 15
_symmetry_cell_setting monoclinic
_symmetry_space_group_name_Hall '-C 2yc'
_symmetry_space_group_name_H-M 'C 1 2/c 1'
_atom_sites_solution_hydrogens geom
_atom_sites_solution_primary direct
_atom_sites_solution_secondary difmap
_audit_creation_method SHELXL
_cell_angle_alpha 90.00
_cell_angle_beta 121.6160(10)
_cell_angle_gamma 90.00
_cell_formula_units_Z 12
_cell_length_a 33.981(2)
_cell_length_b 16.2356(8)
_cell_length_c 23.0511(11)
_cell_measurement_reflns_used 8192
_cell_measurement_temperature 295(2)
_cell_volume 10829.8(10)
_computing_cell_refinement 'Bruker SAINT'
_computing_data_collection 'Bruker SMART'
_computing_data_reduction 'Bruker SAINT'
_computing_molecular_graphics SHELXTL-Plus
_computing_publication_material SHELX-97
_computing_structure_refinement SHELX-97
_computing_structure_solution SHELX-97
_diffrn_ambient_temperature 295(2)
_diffrn_measurement_device 'Bruker P4/CCD'
_diffrn_measurement_method 'SMART CCD'
_diffrn_radiation_monochromator graphite
_diffrn_radiation_source 'fine-focus sealed tube'
_diffrn_radiation_type MoK\a
_diffrn_radiation_wavelength 0.71073
_diffrn_reflns_av_R_equivalents 0.054
_diffrn_reflns_av_sigmaI/netI 0.081
_diffrn_reflns_limit_h_max 35
_diffrn_reflns_limit_h_min -43
_diffrn_reflns_limit_k_max 20
_diffrn_reflns_limit_k_min 0
_diffrn_reflns_limit_l_max 29
_diffrn_reflns_limit_l_min 0
_diffrn_reflns_number 52110
_diffrn_reflns_theta_max 28.30
_diffrn_reflns_theta_min 1.41
_exptl_absorpt_coefficient_mu 0.269
_exptl_absorpt_correction_type multi-scan
_exptl_crystal_colour yellow
_exptl_crystal_density_diffrn 1.102
_exptl_crystal_description irregular
_exptl_crystal_F_000 3864
_exptl_crystal_size_max 0.50
_exptl_crystal_size_mid 0.20
_exptl_crystal_size_min 0.08
_refine_diff_density_max 0.280
_refine_diff_density_min -0.267
_refine_diff_density_rms 0.049
_refine_ls_extinction_coef 0.00000(4)
_refine_ls_extinction_expression Fc^*^=kFc[1+0.001xFc^2^\l^3^/sin(2\q)]^-1/4^
_refine_ls_extinction_method SHELXL
_refine_ls_goodness_of_fit_all 0.910
_refine_ls_goodness_of_fit_obs 1.045
_refine_ls_matrix_type full
_refine_ls_number_parameters 580
_refine_ls_number_reflns 11475
_refine_ls_number_restraints 0
_refine_ls_restrained_S_all 0.918
_refine_ls_restrained_S_obs 1.045
_refine_ls_R_factor_all 0.1284
_refine_ls_R_factor_obs 0.0555
_refine_ls_shift/esd_max -0.690
_refine_ls_shift/esd_mean 0.017
_refine_ls_structure_factor_coef Fsqd
_refine_ls_weighting_details 'w=1/[\s^2^(Fo^2^)+(0.0926P)^2^+0.0000P] where P=(Fo^2^+2Fc^2^)/3'
_refine_ls_weighting_scheme calc
_refine_ls_wR_factor_all 0.1676
_refine_ls_wR_factor_obs 0.1366
_reflns_number_observed 6085
_reflns_number_total 11478
_reflns_observed_criterion >2sigma(I)
_cod_data_source_file ic0109389_1.cif
_cod_data_source_block pztz(1)
_cod_depositor_comments
;
The following automatic conversions were performed:

'_exptl_absorpt_correction_type' value 'Multi-scan' changed to
'multi-scan' according to the built-in table from CIF Core dictionary
named 'cif_core.dic' version 2.4.1 from 2010-06-29.

Automatic conversion script
Id: cif_fix_values 1646 2011-03-28 12:23:43Z adriana 

The following automatic conversions were performed:

'_refine_ls_weighting_scheme' value 'calc
w=1/[\s^2^(Fo^2^)+(0.0926P)^2^+0.0000P] where P=(Fo^2^+2Fc^2^)/3' was
changed to 'calc'. New tag '_refine_ls_weighting_details' was
created. The value of the new tag was set to
'w=1/[\s^2^(Fo^2^)+(0.0926P)^2^+0.0000P] where P=(Fo^2^+2Fc^2^)/3'.

Automatic conversion script
Id: cif_fix_values 3143 2015-03-26 13:38:13Z robertas 
;
_cod_original_cell_volume 10829.9(9)
_cod_database_code 4320677

loop_
_symmetry_equiv_pos_as_xyz
'x, y, z'
'-x, y, -z+1/2'
'x+1/2, y+1/2, z'
'-x+1/2, y+1/2, -z+1/2'
'-x, -y, -z'
'x, -y, z-1/2'
'-x+1/2, -y+1/2, -z'
'x+1/2, -y+1/2, z-1/2'

loop_
_atom_site_aniso_label
_atom_site_aniso_U_11
_atom_site_aniso_U_22
_atom_site_aniso_U_33
_atom_site_aniso_U_23
_atom_site_aniso_U_13
_atom_site_aniso_U_12
Ti1 0.0321(2) 0.0441(3) 0.0437(3) -0.0070(2) 0.0221(2) -0.0001(2)
N1 0.0367(12) 0.0490(14) 0.0493(13) 0.0012(11) 0.0241(11) 0.0076(10)
N2 0.0398(12) 0.0524(14) 0.0489(13) -0.0035(11) 0.0253(11) 0.0073(11)
C1 0.0405(15) 0.052(2) 0.0371(14) -0.0029(13) 0.0195(12) -0.0014(13)
C2 0.056(2) 0.052(2) 0.048(2) 0.0054(14) 0.0264(15) 0.0060(14)
C3 0.045(2) 0.049(2) 0.0402(15) -0.0021(13) 0.0156(13) 0.0095(13)
C4 0.0407(15) 0.064(2) 0.051(2) 0.0065(15) 0.0254(14) 0.0020(14)
C5 0.064(2) 0.083(3) 0.084(2) -0.009(2) 0.048(2) 0.011(2)
C6 0.070(2) 0.111(3) 0.075(2) 0.025(2) 0.049(2) 0.010(2)
C7 0.046(2) 0.100(3) 0.066(2) 0.000(2) 0.024(2) 0.003(2)
C8 0.065(2) 0.068(2) 0.055(2) 0.001(2) 0.028(2) 0.029(2)
C9 0.095(3) 0.086(3) 0.080(2) -0.017(2) 0.042(2) 0.029(2)
C10 0.060(2) 0.134(4) 0.088(3) -0.027(2) 0.034(2) 0.028(2)
C11 0.137(4) 0.123(4) 0.102(3) 0.051(3) 0.069(3) 0.089(3)
N3 0.0383(12) 0.0548(14) 0.0474(13) -0.0118(11) 0.0239(11) -0.0037(11)
N4 0.0391(12) 0.0535(14) 0.0484(13) -0.0137(11) 0.0248(11) -0.0052(10)
C12 0.043(2) 0.053(2) 0.0405(15) -0.0109(13) 0.0172(13) -0.0032(13)
C13 0.055(2) 0.067(2) 0.047(2) -0.0194(15) 0.0261(15) -0.002(2)
C14 0.048(2) 0.055(2) 0.0419(15) -0.0061(13) 0.0257(13) 0.0055(13)
C15 0.054(2) 0.084(2) 0.056(2) -0.025(2) 0.028(2) -0.022(2)
C16 0.071(2) 0.110(3) 0.095(3) -0.051(2) 0.038(2) -0.036(2)
C17 0.055(2) 0.143(4) 0.144(4) -0.065(3) 0.047(3) -0.022(2)
C18 0.112(3) 0.165(5) 0.102(3) -0.010(3) 0.055(3) -0.074(3)
C19 0.053(2) 0.073(2) 0.057(2) -0.014(2) 0.035(2) -0.001(2)
C20 0.083(2) 0.122(3) 0.080(2) -0.021(2) 0.061(2) -0.003(2)
C21 0.100(3) 0.098(3) 0.134(4) -0.019(3) 0.086(3) -0.020(2)
C22 0.054(2) 0.167(4) 0.077(2) 0.000(3) 0.037(2) 0.012(2)
N5 0.0429(13) 0.0497(14) 0.0569(14) 0.0027(11) 0.0327(12) 0.0041(11)
N6 0.0450(13) 0.0530(15) 0.0600(15) 0.0030(12) 0.0339(12) 0.0018(11)
N7 0.054(2) 0.076(2) 0.076(2) 0.026(2) 0.0375(14) 0.0148(14)
C23 0.044(2) 0.050(2) 0.068(2) 0.007(2) 0.031(2) 0.0096(13)
C24 0.047(2) 0.078(2) 0.100(3) 0.026(2) 0.044(2) 0.016(2)
C25 0.065(2) 0.060(2) 0.064(2) 0.016(2) 0.039(2) 0.007(2)
C26 0.101(3) 0.118(3) 0.107(3) 0.045(3) 0.072(3) 0.019(3)
N8 0.0414(13) 0.067(2) 0.064(2) -0.0206(13) 0.0323(13) -0.0077(12)
N9 0.0397(12) 0.0531(14) 0.0513(13) -0.0132(11) 0.0254(11) -0.0015(11)
N10 0.0463(15) 0.088(2) 0.076(2) -0.034(2) 0.0268(14) -0.0125(14)
C27 0.040(2) 0.081(2) 0.082(2) -0.031(2) 0.032(2) -0.016(2)
C28 0.060(2) 0.190(5) 0.160(4) -0.101(4) 0.069(3) -0.050(3)
C29 0.042(2) 0.051(2) 0.049(2) -0.0077(14) 0.0180(14) 0.0019(13)
C30 0.061(2) 0.074(2) 0.058(2) -0.021(2) 0.025(2) 0.000(2)
Ti2 0.0350(4) 0.0471(4) 0.0550(4) 0.000 0.0210(3) 0.000
N11 0.0538(15) 0.054(2) 0.059(2) -0.0031(13) 0.0236(13) -0.0095(12)
N12 0.0517(15) 0.055(2) 0.066(2) -0.0066(13) 0.0309(13) -0.0032(12)
C31 0.075(2) 0.051(2) 0.060(2) -0.002(2) 0.024(2) -0.017(2)
C32 0.096(3) 0.061(2) 0.058(2) -0.013(2) 0.035(2) -0.010(2)
C33 0.073(2) 0.052(2) 0.061(2) 0.000(2) 0.037(2) 0.008(2)
C34 0.092(3) 0.081(3) 0.077(3) -0.015(2) 0.038(2) -0.038(2)
C35 0.091(4) 0.167(5) 0.191(6) -0.040(4) 0.067(4) -0.066(4)
C36 0.168(5) 0.147(5) 0.142(4) 0.033(4) 0.060(4) -0.072(4)
C37 0.165(5) 0.212(6) 0.110(4) -0.050(4) 0.056(4) -0.125(5)
C38 0.083(2) 0.069(2) 0.077(2) -0.003(2) 0.048(2) 0.013(2)
C39 0.090(3) 0.160(5) 0.117(4) 0.002(3) 0.058(3) 0.023(3)
C40 0.163(5) 0.126(4) 0.118(4) -0.025(3) 0.100(4) -0.003(3)
C41 0.140(4) 0.084(3) 0.201(5) 0.023(3) 0.132(4) 0.009(3)
N13 0.0399(13) 0.056(2) 0.064(2) 0.0070(13) 0.0292(12) 0.0027(11)
N14 0.0400(13) 0.058(2) 0.067(2) 0.0090(13) 0.0293(12) 0.0024(11)
N15 0.0471(15) 0.074(2) 0.077(2) 0.013(2) 0.0274(14) 0.0147(13)
C42 0.051(2) 0.054(2) 0.061(2) 0.007(2) 0.027(2) 0.0054(15)
C43 0.086(3) 0.088(3) 0.069(2) 0.016(2) 0.041(2) 0.015(2)
C44 0.037(2) 0.058(2) 0.074(2) 0.003(2) 0.027(2) 0.0013(14)
C45 0.049(2) 0.089(3) 0.110(3) 0.010(2) 0.045(2) 0.005(2)

loop_
_atom_site_label
_atom_site_type_symbol
_atom_site_fract_x
_atom_site_fract_y
_atom_site_fract_z
_atom_site_U_iso_or_equiv
_atom_site_thermal_displace_type
_atom_site_occupancy
_atom_site_calc_flag
_atom_site_refinement_flags
_atom_site_disorder_group
Ti1 Ti 0.327323(15) 0.30950(3) 0.21997(2) 0.03887(15) Uani 1 d . .
N1 N 0.34109(7) 0.37080(13) 0.15639(10) 0.0442(5) Uani 1 d . .
N2 N 0.30368(7) 0.40712(14) 0.15344(11) 0.0461(5) Uani 1 d . .
C1 C 0.35265(9) 0.4139(2) 0.11794(12) 0.0437(6) Uani 1 d . .
C2 C 0.32203(9) 0.4798(2) 0.09011(14) 0.0524(7) Uani 1 d . .
H2 H 0.32163(9) 0.5201(2) 0.06109(14) 0.063 Uiso 1 calc R .
C3 C 0.29216(9) 0.4739(2) 0.11414(13) 0.0478(7) Uani 1 d . .
C4 C 0.39226(9) 0.3880(2) 0.10992(14) 0.0509(7) Uani 1 d . .
C5 C 0.38876(11) 0.2956(2) 0.0957(2) 0.0726(10) Uani 1 d . .
H5A H 0.4146(4) 0.2782(3) 0.0926(9) 0.087 Uiso 1 calc R .
H5B H 0.3606(3) 0.2841(2) 0.0535(5) 0.087 Uiso 1 calc R .
H5C H 0.3889(6) 0.2664(2) 0.1321(5) 0.087 Uiso 1 calc R .
C6 C 0.38927(12) 0.4334(2) 0.0496(2) 0.0800(11) Uani 1 d . .
H6A H 0.4131(5) 0.4136(9) 0.0425(7) 0.096 Uiso 1 calc R .
H6B H 0.3933(7) 0.4914(3) 0.0590(4) 0.096 Uiso 1 calc R .
H6C H 0.3596(3) 0.4236(10) 0.0094(3) 0.096 Uiso 1 calc R .
C7 C 0.43792(10) 0.4086(2) 0.1752(2) 0.0736(10) Uani 1 d . .
H7A H 0.46319(10) 0.3897(10) 0.1712(4) 0.088 Uiso 1 calc R .
H7B H 0.4390(3) 0.3819(9) 0.2132(2) 0.088 Uiso 1 calc R .
H7C H 0.4402(3) 0.4671(2) 0.1822(5) 0.088 Uiso 1 calc R .
C8 C 0.25364(11) 0.5298(2) 0.1045(2) 0.0644(9) Uani 1 d . .
C9 C 0.26952(13) 0.5719(2) 0.1732(2) 0.0894(12) Uani 1 d . .
H9A H 0.2443(2) 0.6025(11) 0.1700(4) 0.107 Uiso 1 calc R .
H9B H 0.2947(5) 0.6085(10) 0.1844(6) 0.107 Uiso 1 calc R .
H9C H 0.2795(7) 0.5308(2) 0.2081(3) 0.107 Uiso 1 calc R .
C10 C 0.21061(11) 0.4782(3) 0.0839(2) 0.0957(13) Uani 1 d . .
H10A H 0.1863(3) 0.5133(3) 0.0791(11) 0.115 Uiso 1 calc R .
H10B H 0.2178(2) 0.4376(9) 0.1184(6) 0.115 Uiso 1 calc R .
H10C H 0.2007(5) 0.4511(11) 0.0414(6) 0.115 Uiso 1 calc R .
C11 C 0.2432(2) 0.5947(3) 0.0506(2) 0.118(2) Uani 1 d . .
H11A H 0.2708(3) 0.6257(11) 0.0637(7) 0.141 Uiso 1 calc R .
H11B H 0.2196(7) 0.6312(10) 0.0464(10) 0.141 Uiso 1 calc R .
H11C H 0.2328(9) 0.5683(3) 0.0076(3) 0.141 Uiso 1 calc R .
N3 N 0.35931(7) 0.39465(14) 0.29714(10) 0.0462(5) Uani 1 d . .
N4 N 0.31799(7) 0.37092(13) 0.28795(11) 0.0461(5) Uani 1 d . .
C12 C 0.37846(9) 0.4503(2) 0.34658(13) 0.0479(7) Uani 1 d . .
C13 C 0.34846(10) 0.4626(2) 0.37020(14) 0.0566(8) Uani 1 d . .
H13 H 0.35299(10) 0.4983(2) 0.40472(14) 0.068 Uiso 1 calc R .
C14 C 0.31073(9) 0.4115(2) 0.33254(13) 0.0472(7) Uani 1 d . .
C15 C 0.42401(11) 0.4902(2) 0.3665(2) 0.0650(9) Uani 1 d . .
C16 C 0.44043(12) 0.5447(2) 0.4287(2) 0.0948(13) Uani 1 d . .
H16A H 0.4181(4) 0.5875(8) 0.4182(4) 0.114 Uiso 1 calc R .
H16B H 0.4696(4) 0.5690(11) 0.4411(7) 0.114 Uiso 1 calc R .
H16C H 0.4439(7) 0.5122(3) 0.4658(4) 0.114 Uiso 1 calc R .
C17 C 0.45884(12) 0.4247(3) 0.3797(2) 0.116(2) Uani 1 d . .
H17A H 0.4875(3) 0.4501(3) 0.3909(13) 0.140 Uiso 1 calc R .
H17B H 0.4477(4) 0.3914(10) 0.3397(5) 0.140 Uiso 1 calc R .
H17C H 0.4636(7) 0.3909(10) 0.4170(9) 0.140 Uiso 1 calc R .
C18 C 0.4164(2) 0.5441(3) 0.3062(2) 0.127(2) Uani 1 d . .
H18A H 0.4448(3) 0.5710(15) 0.3180(6) 0.152 Uiso 1 calc R .
H18B H 0.3932(7) 0.5848(12) 0.2962(10) 0.152 Uiso 1 calc R .
H18C H 0.4065(10) 0.5101(4) 0.2668(5) 0.152 Uiso 1 calc R .
C19 C 0.26779(10) 0.3968(2) 0.33475(15) 0.0578(8) Uani 1 d . .
C20 C 0.27170(12) 0.4408(2) 0.3956(2) 0.0860(11) Uani 1 d . .
H20A H 0.2460(4) 0.4258(10) 0.3999(7) 0.103 Uiso 1 calc R .
H20B H 0.2715(7) 0.4992(2) 0.3892(5) 0.103 Uiso 1 calc R .
H20C H 0.3000(4) 0.4251(10) 0.4362(2) 0.103 Uiso 1 calc R .
C21 C 0.26343(14) 0.3046(2) 0.3425(2) 0.0985(13) Uani 1 d . .
H21A H 0.2631(8) 0.2757(3) 0.3059(7) 0.118 Uiso 1 calc R .
H21B H 0.2353(4) 0.2938(3) 0.3414(12) 0.118 Uiso 1 calc R .
H21C H 0.2892(4) 0.2862(3) 0.3852(5) 0.118 Uiso 1 calc R .
C22 C 0.22605(11) 0.4264(3) 0.2698(2) 0.0983(13) Uani 1 d . .
H22A H 0.19857(11) 0.4103(13) 0.2690(6) 0.118 Uiso 1 calc R .
H22B H 0.2259(4) 0.4024(11) 0.2316(2) 0.118 Uiso 1 calc R .
H22C H 0.2271(4) 0.4853(3) 0.2674(6) 0.118 Uiso 1 calc R .
N5 N 0.38560(7) 0.23684(14) 0.26293(11) 0.0467(5) Uani 1 d . .
N6 N 0.36044(7) 0.21471(14) 0.29136(12) 0.0496(6) Uani 1 d . .
N7 N 0.42953(9) 0.1564(2) 0.35145(13) 0.0673(7) Uani 1 d . .
C23 C 0.42691(9) 0.2004(2) 0.3007(2) 0.0527(7) Uani 1 d . .
C24 C 0.46452(10) 0.2067(2) 0.2863(2) 0.0725(10) Uani 1 d . .
H24A H 0.4873(3) 0.2452(9) 0.3173(7) 0.087 Uiso 1 calc R .
H24B H 0.45202(15) 0.2253(11) 0.2404(4) 0.087 Uiso 1 calc R .
H24C H 0.4786(4) 0.1536(3) 0.2920(9) 0.087 Uiso 1 calc R .
C25 C 0.38788(11) 0.1676(2) 0.3441(2) 0.0603(8) Uani 1 d . .
C26 C 0.37319(14) 0.1306(3) 0.3893(2) 0.0998(13) Uani 1 d . .
H26A H 0.3974(4) 0.1373(13) 0.4360(2) 0.120 Uiso 1 calc R .
H26B H 0.3669(8) 0.0730(4) 0.3791(8) 0.120 Uiso 1 calc R .
H26C H 0.3458(5) 0.1578(10) 0.3816(9) 0.120 Uiso 1 calc R .
N8 N 0.26419(7) 0.25022(15) 0.17214(12) 0.0553(6) Uani 1 d . .
N9 N 0.28894(7) 0.22503(14) 0.14361(11) 0.0473(6) Uani 1 d . .
N10 N 0.21901(8) 0.1735(2) 0.08213(13) 0.0725(8) Uani 1 d . .
C27 C 0.22251(10) 0.2180(2) 0.1338(2) 0.0678(9) Uani 1 d . .
C28 C 0.18418(12) 0.2274(3) 0.1474(2) 0.131(2) Uani 1 d . .
H28A H 0.1675(6) 0.1765(6) 0.1375(14) 0.157 Uiso 1 calc R .
H28B H 0.1636(6) 0.2703(12) 0.1191(11) 0.157 Uiso 1 calc R .
H28C H 0.19692(14) 0.2415(18) 0.1944(4) 0.157 Uiso 1 calc R .
C29 C 0.26063(9) 0.1807(2) 0.08976(14) 0.0499(7) Uani 1 d . .
C30 C 0.27399(10) 0.1440(2) 0.04323(15) 0.0672(9) Uani 1 d . .
H30A H 0.2543(4) 0.1654(9) -0.0019(3) 0.081 Uiso 1 calc R .
H30B H 0.2708(6) 0.0852(2) 0.0426(7) 0.081 Uiso 1 calc R .
H30C H 0.3055(2) 0.1578(10) 0.0591(6) 0.081 Uiso 1 calc R .
Ti2 Ti 0.5000 0.92592(4) 0.2500 0.0469(2) Uani 1 d S .
N11 N 0.46563(8) 0.83731(15) 0.17797(12) 0.0584(6) Uani 1 d . .
N12 N 0.50356(8) 0.86294(15) 0.17705(12) 0.0573(6) Uani 1 d . .
C31 C 0.44164(12) 0.7853(2) 0.1267(2) 0.0674(9) Uani 1 d . .
C32 C 0.46479(13) 0.7769(2) 0.0923(2) 0.0742(10) Uani 1 d . .
H32 H 0.45592(13) 0.7438(2) 0.0545(2) 0.089 Uiso 1 calc R .
C33 C 0.50356(11) 0.8269(2) 0.1245(2) 0.0612(8) Uani 1 d . .
C34 C 0.39772(15) 0.7451(3) 0.1152(2) 0.0865(11) Uani 1 d . .
C35 C 0.3678(2) 0.8090(4) 0.1222(3) 0.153(2) Uani 1 d . .
H35A H 0.3611(10) 0.8529(11) 0.0905(12) 0.183 Uiso 1 calc R .
H35B H 0.3840(5) 0.8305(15) 0.1678(5) 0.183 Uiso 1 calc R .
H35C H 0.3395(5) 0.7838(6) 0.1129(17) 0.183 Uiso 1 calc R .
C36 C 0.4112(2) 0.6807(3) 0.1696(3) 0.162(2) Uani 1 d . .
H36A H 0.3840(2) 0.6541(16) 0.1631(11) 0.195 Uiso 1 calc R .
H36B H 0.4275(11) 0.7064(4) 0.2137(3) 0.195 Uiso 1 calc R .
H36C H 0.4309(10) 0.6405(12) 0.1668(12) 0.195 Uiso 1 calc R .
C37 C 0.3710(2) 0.7064(4) 0.0460(2) 0.170(3) Uani 1 d . .
H37A H 0.3622(11) 0.7481(5) 0.0118(2) 0.204 Uiso 1 calc R .
H37B H 0.3438(7) 0.6804(21) 0.0402(8) 0.204 Uiso 1 calc R .
H37C H 0.3899(5) 0.6659(16) 0.0416(7) 0.204 Uiso 1 calc R .
C38 C 0.54044(13) 0.8457(2) 0.1086(2) 0.0732(9) Uani 1 d . .
C39 C 0.58769(14) 0.8231(3) 0.1701(2) 0.120(2) Uani 1 d . .
H39A H 0.6113(2) 0.8351(16) 0.1602(6) 0.144 Uiso 1 calc R .
H39B H 0.5883(3) 0.7655(4) 0.1797(8) 0.144 Uiso 1 calc R .
H39C H 0.5932(4) 0.8546(12) 0.2089(4) 0.144 Uiso 1 calc R .
C40 C 0.5330(2) 0.7944(3) 0.0484(2) 0.122(2) Uani 1 d . .
H40A H 0.5569(6) 0.8064(13) 0.0393(9) 0.147 Uiso 1 calc R .
H40B H 0.5034(4) 0.8075(12) 0.0090(4) 0.147 Uiso 1 calc R .
H40C H 0.5339(9) 0.7370(3) 0.0589(6) 0.147 Uiso 1 calc R .
C41 C 0.5394(2) 0.9359(2) 0.0931(3) 0.121(2) Uani 1 d . .
H41A H 0.5628(6) 0.9477(4) 0.0829(14) 0.145 Uiso 1 calc R .
H41B H 0.5451(9) 0.9676(3) 0.1319(5) 0.145 Uiso 1 calc R .
H41C H 0.5096(4) 0.9499(4) 0.0546(9) 0.145 Uiso 1 calc R .
N13 N 0.46010(7) 1.01405(14) 0.17704(12) 0.0525(6) Uani 1 d . .
N14 N 0.44086(7) 0.99487(15) 0.21507(12) 0.0544(6) Uani 1 d . .
N15 N 0.38878(8) 1.0629(2) 0.12249(14) 0.0684(7) Uani 1 d . .
C42 C 0.42787(10) 1.0531(2) 0.1225(2) 0.0567(8) Uani 1 d . .
C43 C 0.43479(12) 1.0822(2) 0.0669(2) 0.0807(10) Uani 1 d . .
H43A H 0.4221(6) 1.1365(5) 0.0529(7) 0.097 Uiso 1 calc R .
H43B H 0.4195(6) 1.0452(7) 0.0288(4) 0.097 Uiso 1 calc R .
H43C H 0.46723(13) 1.0835(12) 0.0833(4) 0.097 Uiso 1 calc R .
C44 C 0.39777(9) 1.0255(2) 0.1802(2) 0.0573(8) Uani 1 d . .
C45 C 0.36481(11) 1.0195(2) 0.2037(2) 0.0813(11) Uani 1 d . .
H45A H 0.3510(5) 1.0724(4) 0.1999(10) 0.098 Uiso 1 calc R .
H45B H 0.3809(2) 1.0020(12) 0.2504(4) 0.098 Uiso 1 calc R .
H45C H 0.3411(4) 0.9803(10) 0.1762(7) 0.098 Uiso 1 calc R .

loop_
_atom_type_symbol
_atom_type_description
_atom_type_scat_dispersion_real
_atom_type_scat_dispersion_imag
_atom_type_scat_source
C C 0.0033 0.0016 'International Tables Vol C Tables 4.2.6.8 and 6.1.1.4'
H H 0.0000 0.0000 'International Tables Vol C Tables 4.2.6.8 and 6.1.1.4'
N N 0.0061 0.0033 'International Tables Vol C Tables 4.2.6.8 and 6.1.1.4'
Ti Ti 0.2776 0.4457 'International Tables Vol C Tables 4.2.6.8 and 6.1.1.4'

loop_
_geom_angle_atom_site_label_1
_geom_angle_atom_site_label_2
_geom_angle_atom_site_label_3
_geom_angle
_geom_angle_site_symmetry_1
_geom_angle_site_symmetry_3
_geom_angle_publ_flag
N4 Ti1 N1 120.71(9) . . ?
N4 Ti1 N2 92.26(9) . . ?
N1 Ti1 N2 39.30(7) . . ?
N4 Ti1 N3 39.01(8) . . ?
N1 Ti1 N3 94.47(9) . . ?
N2 Ti1 N3 87.11(9) . . ?
N4 Ti1 N5 114.38(9) . . ?
N1 Ti1 N5 95.81(8) . . ?
N2 Ti1 N5 134.63(8) . . ?
N3 Ti1 N5 91.73(9) . . ?
N4 Ti1 N9 134.69(8) . . ?
N1 Ti1 N9 89.53(9) . . ?
N2 Ti1 N9 92.92(9) . . ?
N3 Ti1 N9 173.66(8) . . ?
N5 Ti1 N9 92.75(9) . . ?
N4 Ti1 N8 95.90(8) . . ?
N1 Ti1 N8 114.41(9) . . ?
N2 Ti1 N8 94.06(9) . . ?
N3 Ti1 N8 134.84(8) . . ?
N5 Ti1 N8 117.25(10) . . ?
N9 Ti1 N8 38.83(8) . . ?
N4 Ti1 N6 89.51(9) . . ?
N1 Ti1 N6 134.26(8) . . ?
N2 Ti1 N6 172.26(8) . . ?
N3 Ti1 N6 89.53(9) . . ?
N5 Ti1 N6 38.47(7) . . ?
N9 Ti1 N6 91.19(9) . . ?
N8 Ti1 N6 93.26(9) . . ?
C1 N1 N2 109.2(2) . . ?
C1 N1 Ti1 176.1(2) . . ?
N2 N1 Ti1 71.72(13) . . ?
C3 N2 N1 108.6(2) . . ?
C3 N2 Ti1 174.6(2) . . ?
N1 N2 Ti1 68.97(13) . . ?
N1 C1 C2 107.4(2) . . ?
N1 C1 C4 121.6(2) . . ?
C2 C1 C4 131.0(2) . . ?
C3 C2 C1 106.7(2) . . ?
N2 C3 C2 108.1(2) . . ?
N2 C3 C8 120.8(3) . . ?
C2 C3 C8 131.1(3) . . ?
C1 C4 C5 109.0(2) . . ?
C1 C4 C6 109.8(2) . . ?
C5 C4 C6 108.5(3) . . ?
C1 C4 C7 109.2(2) . . ?
C5 C4 C7 110.6(3) . . ?
C6 C4 C7 109.8(2) . . ?
C3 C8 C11 110.4(3) . . ?
C3 C8 C9 107.8(2) . . ?
C11 C8 C9 109.8(3) . . ?
C3 C8 C10 109.3(3) . . ?
C11 C8 C10 110.5(3) . . ?
C9 C8 C10 109.0(3) . . ?
C12 N3 N4 109.1(2) . . ?
C12 N3 Ti1 177.9(2) . . ?
N4 N3 Ti1 68.95(12) . . ?
C14 N4 N3 109.2(2) . . ?
C14 N4 Ti1 178.7(2) . . ?
N3 N4 Ti1 72.04(12) . . ?
N3 C12 C13 107.6(2) . . ?
N3 C12 C15 121.1(2) . . ?
C13 C12 C15 131.3(3) . . ?
C14 C13 C12 107.1(2) . . ?
N4 C14 C13 106.9(2) . . ?
N4 C14 C19 121.1(2) . . ?
C13 C14 C19 132.0(2) . . ?
C17 C15 C12 109.4(3) . . ?
C17 C15 C16 111.2(3) . . ?
C12 C15 C16 110.4(2) . . ?
C17 C15 C18 109.0(3) . . ?
C12 C15 C18 107.9(3) . . ?
C16 C15 C18 108.8(3) . . ?
C22 C19 C14 109.9(3) . . ?
C22 C19 C20 110.5(3) . . ?
C14 C19 C20 109.9(2) . . ?
C22 C19 C21 109.4(3) . . ?
C14 C19 C21 108.4(3) . . ?
C20 C19 C21 108.7(3) . . ?
C23 N5 N6 106.1(2) . . ?
C23 N5 Ti1 168.8(2) . . ?
N6 N5 Ti1 72.32(13) . . ?
C25 N6 N5 106.0(2) . . ?
C25 N6 Ti1 167.6(2) . . ?
N5 N6 Ti1 69.21(13) . . ?
C23 N7 C25 103.7(2) . . ?
N5 C23 N7 111.8(2) . . ?
N5 C23 C24 123.9(3) . . ?
N7 C23 C24 124.3(3) . . ?
N6 C25 N7 112.4(3) . . ?
N6 C25 C26 122.8(3) . . ?
N7 C25 C26 124.8(3) . . ?
C27 N8 N9 105.8(2) . . ?
C27 N8 Ti1 172.0(2) . . ?
N9 N8 Ti1 70.67(13) . . ?
C29 N9 N8 106.6(2) . . ?
C29 N9 Ti1 171.4(2) . . ?
N8 N9 Ti1 70.50(13) . . ?
C29 N10 C27 103.9(2) . . ?
N8 C27 N10 111.8(3) . . ?
N8 C27 C28 124.3(3) . . ?
N10 C27 C28 123.9(3) . . ?
N9 C29 N10 111.8(2) . . ?
N9 C29 C30 123.3(2) . . ?
N10 C29 C30 124.8(3) . . ?
N12 Ti2 N12 119.34(14) . 2_655 ?
N12 Ti2 N11 39.25(9) . . ?
N12 Ti2 N11 93.54(10) 2_655 . ?
N12 Ti2 N11 93.54(10) . 2_655 ?
N12 Ti2 N11 39.25(9) 2_655 2_655 ?
N11 Ti2 N11 90.25(14) . 2_655 ?
N12 Ti2 N14 97.37(9) . 2_655 ?
N12 Ti2 N14 114.87(9) 2_655 2_655 ?
N11 Ti2 N14 136.61(9) . 2_655 ?
N11 Ti2 N14 92.30(10) 2_655 2_655 ?
N12 Ti2 N14 114.87(9) . . ?
N12 Ti2 N14 97.37(9) 2_655 . ?
N11 Ti2 N14 92.30(10) . . ?
N11 Ti2 N14 136.61(9) 2_655 . ?
N14 Ti2 N14 114.16(13) 2_655 . ?
N12 Ti2 N13 136.19(9) . 2_655 ?
N12 Ti2 N13 88.47(9) 2_655 2_655 ?
N11 Ti2 N13 175.18(9) . 2_655 ?
N11 Ti2 N13 88.54(9) 2_655 2_655 ?
N14 Ti2 N13 38.83(8) 2_655 2_655 ?
N14 Ti2 N13 91.78(9) . 2_655 ?
N12 Ti2 N13 88.47(9) . . ?
N12 Ti2 N13 136.19(9) 2_655 . ?
N11 Ti2 N13 88.54(9) . . ?
N11 Ti2 N13 175.18(9) 2_655 . ?
N14 Ti2 N13 91.78(9) 2_655 . ?
N14 Ti2 N13 38.83(8) . . ?
N13 Ti2 N13 93.03(13) 2_655 . ?
C31 N11 N12 108.9(3) . . ?
C31 N11 Ti2 174.6(2) . . ?
N12 N11 Ti2 69.82(14) . . ?
C33 N12 N11 109.1(2) . . ?
C33 N12 Ti2 174.6(2) . . ?
N11 N12 Ti2 70.92(15) . . ?
N11 C31 C32 107.7(3) . . ?
N11 C31 C34 121.2(3) . . ?
C32 C31 C34 131.1(3) . . ?
C31 C32 C33 107.5(3) . . ?
N12 C33 C32 106.8(3) . . ?
N12 C33 C38 121.5(3) . . ?
C32 C33 C38 131.7(3) . . ?
C36 C34 C35 108.3(4) . . ?
C36 C34 C37 110.2(4) . . ?
C35 C34 C37 109.5(4) . . ?
C36 C34 C31 108.1(4) . . ?
C35 C34 C31 109.8(3) . . ?
C37 C34 C31 110.9(3) . . ?
C41 C38 C33 109.6(3) . . ?
C41 C38 C40 110.2(3) . . ?
C33 C38 C40 110.4(3) . . ?
C41 C38 C39 109.7(4) . . ?
C33 C38 C39 109.2(3) . . ?
C40 C38 C39 107.8(3) . . ?
C42 N13 N14 106.4(2) . . ?
C42 N13 Ti2 164.9(2) . . ?
N14 N13 Ti2 69.82(13) . . ?
C44 N14 N13 105.6(2) . . ?
C44 N14 Ti2 165.8(2) . . ?
N13 N14 Ti2 71.34(13) . . ?
C42 N15 C44 103.7(2) . . ?
N13 C42 N15 112.6(3) . . ?
N13 C42 C43 123.0(3) . . ?
N15 C42 C43 124.4(3) . . ?
N14 C44 N15 111.7(3) . . ?
N14 C44 C45 123.6(3) . . ?
N15 C44 C45 124.7(3) . . ?

loop_
_geom_bond_atom_site_label_1
_geom_bond_atom_site_label_2
_geom_bond_distance
_geom_bond_site_symmetry_2
_geom_bond_publ_flag
Ti1 N4 2.018(2) . ?
Ti1 N1 2.019(2) . ?
Ti1 N2 2.054(2) . ?
Ti1 N3 2.057(2) . ?
Ti1 N5 2.059(2) . ?
Ti1 N9 2.067(2) . ?
Ti1 N8 2.065(2) . ?
Ti1 N6 2.098(2) . ?
N1 C1 1.339(3) . ?
N1 N2 1.370(3) . ?
N2 C3 1.333(3) . ?
C1 C2 1.394(4) . ?
C1 C4 1.511(3) . ?
C2 C3 1.391(4) . ?
C3 C8 1.510(4) . ?
C4 C5 1.526(4) . ?
C4 C6 1.530(4) . ?
C4 C7 1.529(4) . ?
C8 C11 1.524(4) . ?
C8 C9 1.539(4) . ?
C8 C10 1.529(5) . ?
N3 C12 1.327(3) . ?
N3 N4 1.361(3) . ?
N4 C14 1.348(3) . ?
C12 C13 1.399(4) . ?
C12 C15 1.510(4) . ?
C13 C14 1.385(4) . ?
C14 C19 1.506(4) . ?
C15 C17 1.498(5) . ?
C15 C16 1.520(4) . ?
C15 C18 1.547(5) . ?
C19 C22 1.503(4) . ?
C19 C20 1.517(4) . ?
C19 C21 1.523(5) . ?
N5 C23 1.341(3) . ?
N5 N6 1.370(3) . ?
N6 C25 1.321(3) . ?
N7 C23 1.333(3) . ?
N7 C25 1.347(4) . ?
C23 C24 1.482(4) . ?
C25 C26 1.496(4) . ?
N8 C27 1.322(3) . ?
N8 N9 1.373(3) . ?
N9 C29 1.316(3) . ?
N10 C29 1.336(3) . ?
N10 C27 1.345(4) . ?
C27 C28 1.499(4) . ?
C29 C30 1.490(4) . ?
Ti2 N12 2.025(2) . ?
Ti2 N12 2.025(2) 2_655 ?
Ti2 N11 2.039(2) . ?
Ti2 N11 2.039(2) 2_655 ?
Ti2 N14 2.060(2) 2_655 ?
Ti2 N14 2.060(2) . ?
Ti2 N13 2.079(2) 2_655 ?
Ti2 N13 2.079(2) . ?
N11 C31 1.327(4) . ?
N11 N12 1.365(3) . ?
N12 C33 1.344(4) . ?
C31 C32 1.387(4) . ?
C31 C34 1.520(5) . ?
C32 C33 1.386(4) . ?
C33 C38 1.510(4) . ?
C34 C36 1.507(6) . ?
C34 C35 1.518(6) . ?
C34 C37 1.500(5) . ?
C38 C41 1.502(5) . ?
C38 C40 1.521(5) . ?
C38 C39 1.528(5) . ?
N13 C42 1.319(3) . ?
N13 N14 1.376(3) . ?
N14 C44 1.343(3) . ?
N15 C42 1.338(3) . ?
N15 C44 1.344(4) . ?
C42 C43 1.495(4) . ?
C44 C45 1.482(4) . ?
